data_7150231
loop_
_publ_author_name
'Ilioudis, Christos A.'
'Steed, Jonathan W.'

_publ_section_title
;
 Polyaza metacyclophanes as ditopic anion receptors.
;
_journal_issue 16
_journal_name_full 'Organic &amp; biomolecular chemistry'
_journal_page_first 2935
_journal_page_last 2945
_journal_paper_doi 10.1039/b506828b
_journal_volume 3
_journal_year 2005
_chemical_formula_sum 'C44 H52 N4 O8 S4'
_chemical_formula_weight 893.14
_chemical_name_systematic
;
?
;
_space_group_IT_number 2
_symmetry_cell_setting triclinic
_symmetry_space_group_name_Hall '-P 1'
_symmetry_space_group_name_H-M 'P -1'
_atom_sites_solution_hydrogens geom
_atom_sites_solution_primary direct
_atom_sites_solution_secondary difmap
_audit_creation_method SHELXL-97
_cell_angle_alpha 88.4512(67)
_cell_angle_beta 86.6823(59)
_cell_angle_gamma 68.4241(61)
_cell_formula_units_Z 2
_cell_length_a 11.8732(12)
_cell_length_b 13.1219(10)
_cell_length_c 15.1537(11)
_cell_measurement_temperature 120(2)
_cell_volume 2191.8(3)
_computing_cell_refinement 'DENZO SMN'
_computing_data_collection 'NONIUS COLLECT'
_computing_data_reduction 'DENZO SMN'
_computing_structure_refinement 'SHELXL-97 (Sheldrick, 1997)'
_computing_structure_solution 'SHELXS-97 (Sheldrick, 1990)'
_diffrn_ambient_temperature 120(2)
_diffrn_measured_fraction_theta_full 0.969
_diffrn_measured_fraction_theta_max 0.969
_diffrn_measurement_device_type 'KAPA CCD'
_diffrn_measurement_method '2o phi frames'
_diffrn_radiation_monochromator graphite
_diffrn_radiation_source 'fine-focus sealed tube'
_diffrn_radiation_type MoK\a
_diffrn_radiation_wavelength 0.71073
_diffrn_reflns_av_R_equivalents 0.0880
_diffrn_reflns_av_sigmaI/netI 0.1932
_diffrn_reflns_limit_h_max 15
_diffrn_reflns_limit_h_min -15
_diffrn_reflns_limit_k_max 16
_diffrn_reflns_limit_k_min -15
_diffrn_reflns_limit_l_max 19
_diffrn_reflns_limit_l_min -19
_diffrn_reflns_number 14657
_diffrn_reflns_theta_full 27.57
_diffrn_reflns_theta_max 27.57
_diffrn_reflns_theta_min 2.69
_diffrn_standards_decay_% 0
_exptl_absorpt_coefficient_mu 0.274
_exptl_absorpt_correction_type scalepack
_exptl_crystal_colour colourless
_exptl_crystal_density_diffrn 1.353
_exptl_crystal_density_method 'not measured'
_exptl_crystal_description plate
_exptl_crystal_F_000 944
_exptl_crystal_size_max 0.5
_exptl_crystal_size_mid 0.4
_exptl_crystal_size_min 0.1
_refine_diff_density_max 0.531
_refine_diff_density_min -0.524
_refine_diff_density_rms 0.084
_refine_ls_extinction_coef 0.0050(8)
_refine_ls_extinction_expression Fc^*^=kFc[1+0.001xFc^2^\l^3^/sin(2\q)]^-1/4^
_refine_ls_extinction_method SHELXL
_refine_ls_goodness_of_fit_ref 1.107
_refine_ls_hydrogen_treatment mixed
_refine_ls_matrix_type full
_refine_ls_number_parameters 546
_refine_ls_number_reflns 9826
_refine_ls_number_restraints 0
_refine_ls_restrained_S_all 1.107
_refine_ls_R_factor_all 0.1759
_refine_ls_R_factor_gt 0.0988
_refine_ls_shift/su_max 0.000
_refine_ls_shift/su_mean 0.000
_refine_ls_structure_factor_coef Fsqd
_refine_ls_weighting_details 'calc w=1/[\s^2^(Fo^2^)+(0.0000P)^2^+0.8380P] where P=(Fo^2^+2Fc^2^)/3'
_refine_ls_weighting_scheme calc
_refine_ls_wR_factor_gt 0.1352
_refine_ls_wR_factor_ref 0.1583
_reflns_number_gt 5921
_reflns_number_total 9826
_reflns_threshold_expression >2sigma(I)
_cod_data_source_file b506828b.txt
_cod_data_source_block c:\structs\chris\t5\t5
_cod_depositor_comments
;
The following automatic conversions were performed:
'_symmetry_cell_setting' value 'Triclinic' changed to 'triclinic'
according to '/home/saulius/struct/CIF-dictionaries/cif_core.dic'
dictionary named 'cif_core.dic' version 2.4.1 from 2010-06-29.

Automatic conversion script
Id: cif_fix_enum 1527 2010-12-29 10:47:43Z saulius 
;
_cod_original_cell_volume 2191.9(8)
_cod_original_sg_symbol_H-M P-1
_cod_database_code 7150231

loop_
_symmetry_equiv_pos_as_xyz
'x, y, z'
'-x, -y, -z'

loop_
_atom_site_label
_atom_site_type_symbol
_atom_site_fract_x
_atom_site_fract_y
_atom_site_fract_z
_atom_site_U_iso_or_equiv
_atom_site_adp_type
_atom_site_occupancy
_atom_site_symmetry_multiplicity
_atom_site_calc_flag
_atom_site_refinement_flags
_atom_site_disorder_assembly
_atom_site_disorder_group
S2 S 0.44314(8) 0.22471(8) 0.04593(6) 0.0183(2) Uani 1 1 d . . .
S1 S 1.06001(8) -0.05759(8) -0.19135(6) 0.0194(2) Uani 1 1 d . . .
S3 S 0.47078(8) -0.09476(8) 0.27839(6) 0.0182(2) Uani 1 1 d . . .
S4 S 0.95181(9) -0.51244(8) 0.27971(7) 0.0255(3) Uani 1 1 d . . .
O3 O 0.4351(2) 0.2598(2) -0.04417(16) 0.0228(6) Uani 1 1 d . . .
O1 O 1.1647(2) -0.1566(2) -0.19672(17) 0.0243(6) Uani 1 1 d . . .
O6 O 0.5056(2) -0.1754(2) 0.34797(16) 0.0234(6) Uani 1 1 d . . .
O4 O 0.3531(2) 0.1874(2) 0.08671(17) 0.0235(6) Uani 1 1 d . . .
N2 N 0.5723(2) 0.1233(2) 0.05441(19) 0.0161(7) Uani 1 1 d . . .
O2 O 1.0735(2) 0.0434(2) -0.17073(18) 0.0276(7) Uani 1 1 d . . .
N3 N 0.5956(2) -0.0977(2) 0.22613(19) 0.0160(7) Uani 1 1 d . . .
N1 N 0.9648(3) -0.0762(2) -0.11540(19) 0.0176(7) Uani 1 1 d . . .
O5 O 0.3904(2) -0.1018(2) 0.21412(17) 0.0245(6) Uani 1 1 d . . .
O8 O 1.0390(2) -0.5990(2) 0.22847(18) 0.0298(7) Uani 1 1 d . . .
O7 O 0.9932(3) -0.4616(2) 0.34637(18) 0.0347(7) Uani 1 1 d . . .
C12 C 0.5890(3) -0.0439(3) 0.1388(2) 0.0164(8) Uani 1 1 d . . .
H12A H 0.5128 -0.0388 0.1123 0.020 Uiso 1 1 calc R . .
H12B H 0.6574 -0.0901 0.0996 0.020 Uiso 1 1 calc R . .
N4 N 0.8754(3) -0.4214(3) 0.2109(2) 0.0266(8) Uani 1 1 d . . .
C8 C 0.8571(3) 0.0244(3) -0.0951(3) 0.0234(9) Uani 1 1 d . . .
H8B H 0.8129 0.0496 -0.1498 0.028 Uiso 1 1 calc R . .
H8A H 0.8854 0.0826 -0.0772 0.028 Uiso 1 1 calc R . .
C10 C 0.6796(3) 0.1256(3) 0.0014(2) 0.0206(9) Uani 1 1 d . . .
H10B H 0.7213 0.1635 0.0353 0.025 Uiso 1 1 calc R . .
H10A H 0.6527 0.1683 -0.0534 0.025 Uiso 1 1 calc R . .
C7 C 0.9444(3) -0.1820(3) -0.1223(2) 0.0186(8) Uani 1 1 d . . .
H7A H 0.9831 -0.2180 -0.1786 0.022 Uiso 1 1 calc R . .
H7B H 0.8562 -0.1659 -0.1236 0.022 Uiso 1 1 calc R . .
C24 C 0.4423(3) 0.3366(3) 0.1098(2) 0.0173(8) Uani 1 1 d . . .
C11 C 0.5934(3) 0.0707(3) 0.1429(2) 0.0176(8) Uani 1 1 d . . .
H11A H 0.5305 0.1154 0.1865 0.021 Uiso 1 1 calc R . .
H11B H 0.6736 0.0657 0.1621 0.021 Uiso 1 1 calc R . .
C38 C 0.8472(3) -0.5628(3) 0.3337(3) 0.0248(9) Uani 1 1 d . . .
C6 C 0.9948(3) -0.2601(3) -0.0466(2) 0.0180(8) Uani 1 1 d . . .
C1 C 0.9220(3) -0.3073(3) 0.0005(2) 0.0200(9) Uani 1 1 d . . .
H1 H 0.8393 -0.2861 -0.0130 0.024 Uiso 1 1 calc R . .
C25 C 0.5180(3) 0.3927(3) 0.0831(3) 0.0237(9) Uani 1 1 d . . .
H25 H 0.5732 0.3686 0.0333 0.028 Uiso 1 1 calc R . .
C36 C 0.4576(3) 0.0583(3) 0.4002(2) 0.0212(9) Uani 1 1 d . . .
H36 H 0.5311 0.0060 0.4202 0.025 Uiso 1 1 calc R . .
C13 C 0.7061(3) -0.1209(3) 0.2750(2) 0.0182(8) Uani 1 1 d . . .
H13A H 0.6888 -0.1342 0.3380 0.022 Uiso 1 1 calc R . .
H13B H 0.7304 -0.0563 0.2714 0.022 Uiso 1 1 calc R . .
C31 C 0.4037(3) 0.0347(3) 0.3288(2) 0.0168(8) Uani 1 1 d . . .
C16 C 0.8874(3) -0.4382(3) 0.1147(2) 0.0239(9) Uani 1 1 d . . .
H16B H 0.8057 -0.4083 0.0907 0.029 Uiso 1 1 calc R . .
H16A H 0.9217 -0.5179 0.1028 0.029 Uiso 1 1 calc R . .
C19 C 0.9563(4) -0.1141(4) -0.4272(3) 0.0282(10) Uani 1 1 d . . .
H19 H 0.9747 -0.1744 -0.4660 0.034 Uiso 1 1 calc R . .
C2 C 0.9668(3) -0.3848(3) 0.0668(2) 0.0213(9) Uani 1 1 d . . .
C18 C 1.0164(3) -0.1284(3) -0.3490(3) 0.0235(9) Uani 1 1 d . . .
H18 H 1.0747 -0.1978 -0.3341 0.028 Uiso 1 1 calc R . .
C32 C 0.2994(3) 0.1115(3) 0.2974(3) 0.0225(9) Uani 1 1 d . . .
H32 H 0.2641 0.0960 0.2473 0.027 Uiso 1 1 calc R . .
C34 C 0.2970(3) 0.2360(3) 0.4129(3) 0.0251(9) Uani 1 1 d . . .
C35 C 0.4041(4) 0.1583(3) 0.4422(3) 0.0250(9) Uani 1 1 d . . .
H35 H 0.4408 0.1742 0.4914 0.030 Uiso 1 1 calc R . .
C9 C 0.7693(3) 0.0109(3) -0.0231(2) 0.0205(9) Uani 1 1 d . . .
H9B H 0.8137 -0.0260 0.0292 0.025 Uiso 1 1 calc R . .
H9A H 0.7256 -0.0341 -0.0447 0.025 Uiso 1 1 calc R . .
C15 C 0.7786(4) -0.3227(3) 0.2460(3) 0.0273(10) Uani 1 1 d . . .
H15A H 0.7608 -0.3350 0.3092 0.033 Uiso 1 1 calc R . .
H15B H 0.7041 -0.3102 0.2141 0.033 Uiso 1 1 calc R . .
C4 C 1.1604(3) -0.3670(4) 0.0417(3) 0.0311(10) Uani 1 1 d . . .
H4 H 1.2423 -0.3865 0.0566 0.037 Uiso 1 1 calc R . .
C14 C 0.8102(3) -0.2208(3) 0.2377(3) 0.0239(9) Uani 1 1 d . . .
H14B H 0.8277 -0.2076 0.1746 0.029 Uiso 1 1 calc R . .
H14A H 0.8840 -0.2322 0.2700 0.029 Uiso 1 1 calc R . .
C22 C 0.9068(3) 0.0631(3) -0.3154(3) 0.0240(9) Uani 1 1 d . . .
H22 H 0.8916 0.1244 -0.2782 0.029 Uiso 1 1 calc R . .
C20 C 0.8695(4) -0.0132(4) -0.4497(3) 0.0312(11) Uani 1 1 d . . .
C39 C 0.8455(4) -0.5759(3) 0.4252(3) 0.0312(10) Uani 1 1 d . . .
H39 H 0.9016 -0.5592 0.4587 0.037 Uiso 1 1 calc R . .
C40 C 0.7609(4) -0.6135(3) 0.4672(3) 0.0383(12) Uani 1 1 d . . .
H40 H 0.7598 -0.6229 0.5295 0.046 Uiso 1 1 calc R . .
C17 C 0.9897(3) -0.0394(3) -0.2932(2) 0.0189(8) Uani 1 1 d . . .
C26 C 0.5122(4) 0.4836(3) 0.1296(3) 0.0286(10) Uani 1 1 d . . .
H26 H 0.5645 0.5212 0.1117 0.034 Uiso 1 1 calc R . .
C29 C 0.3630(3) 0.3710(3) 0.1831(3) 0.0249(9) Uani 1 1 d . . .
H28 H 0.3122 0.3323 0.2022 0.030 Uiso 1 1 calc R . .
C28 C 0.3589(4) 0.4627(3) 0.2279(3) 0.0300(10) Uani 1 1 d . . .
H27 H 0.3045 0.4865 0.2782 0.036 Uiso 1 1 calc R . .
C5 C 1.1144(3) -0.2918(3) -0.0259(3) 0.0267(10) Uani 1 1 d . . .
H5 H 1.1662 -0.2619 -0.0581 0.032 Uiso 1 1 calc R . .
C27 C 0.4318(4) 0.5209(3) 0.2017(3) 0.0303(10) Uani 1 1 d . . .
C3 C 1.0867(3) -0.4135(3) 0.0872(3) 0.0265(10) Uani 1 1 d . . .
H3 H 1.1187 -0.4655 0.1328 0.032 Uiso 1 1 calc R . .
C21 C 0.8470(4) 0.0743(4) -0.3927(3) 0.0317(11) Uani 1 1 d . . .
H21 H 0.7888 0.1438 -0.4074 0.038 Uiso 1 1 calc R . .
C42 C 0.6828(4) -0.6268(4) 0.3282(3) 0.0391(12) Uani 1 1 d . . .
H42 H 0.6278 -0.6453 0.2948 0.047 Uiso 1 1 calc R . .
C33 C 0.2464(3) 0.2118(3) 0.3398(3) 0.0245(9) Uani 1 1 d . . .
H33 H 0.1743 0.2646 0.3184 0.029 Uiso 1 1 calc R . .
C41 C 0.6785(4) -0.6374(3) 0.4194(3) 0.0383(12) Uani 1 1 d . . .
C37 C 0.2363(4) 0.3428(4) 0.4616(3) 0.0407(12) Uani 1 1 d . . .
H37C H 0.1810 0.3335 0.5089 0.061 Uiso 1 1 calc R . .
H37A H 0.1904 0.3997 0.4204 0.061 Uiso 1 1 calc R . .
H37B H 0.2981 0.3644 0.4871 0.061 Uiso 1 1 calc R . .
C43 C 0.7667(4) -0.5894(3) 0.2852(3) 0.0344(11) Uani 1 1 d . . .
H43 H 0.7688 -0.5820 0.2227 0.041 Uiso 1 1 calc R . .
C23 C 0.8006(4) -0.0011(4) -0.5318(3) 0.0445(13) Uani 1 1 d . . .
H23A H 0.7250 -0.0133 -0.5172 0.067 Uiso 1 1 calc R . .
H23C H 0.8501 -0.0551 -0.5755 0.067 Uiso 1 1 calc R . .
H23B H 0.7819 0.0728 -0.5562 0.067 Uiso 1 1 calc R . .
C30 C 0.4255(5) 0.6213(4) 0.2507(3) 0.0521(14) Uani 1 1 d . . .
H30C H 0.4885 0.6007 0.2939 0.078 Uiso 1 1 calc R . .
H30B H 0.3456 0.6540 0.2813 0.078 Uiso 1 1 calc R . .
H30A H 0.4383 0.6745 0.2086 0.078 Uiso 1 1 calc R . .
C44 C 0.5799(5) -0.6717(4) 0.4651(4) 0.0620(17) Uani 1 1 d . . .
H44B H 0.6048 -0.7013 0.5239 0.093 Uiso 1 1 calc R . .
H44C H 0.5676 -0.7279 0.4299 0.093 Uiso 1 1 calc R . .
H44A H 0.5041 -0.6079 0.4709 0.093 Uiso 1 1 calc R . .

loop_
_atom_site_aniso_label
_atom_site_aniso_U_11
_atom_site_aniso_U_22
_atom_site_aniso_U_33
_atom_site_aniso_U_23
_atom_site_aniso_U_13
_atom_site_aniso_U_12
S2 0.0163(5) 0.0167(5) 0.0220(5) -0.0015(4) -0.0022(4) -0.0060(4)
S1 0.0159(5) 0.0221(6) 0.0225(5) 0.0009(4) 0.0007(4) -0.0101(4)
S3 0.0187(5) 0.0187(5) 0.0187(5) -0.0008(4) 0.0007(4) -0.0091(4)
S4 0.0270(5) 0.0194(6) 0.0259(6) 0.0042(4) 0.0019(5) -0.0044(4)
O3 0.0277(14) 0.0197(15) 0.0203(14) 0.0011(11) -0.0052(12) -0.0075(12)
O1 0.0143(13) 0.0274(16) 0.0284(15) 0.0016(12) 0.0019(11) -0.0049(11)
O6 0.0307(15) 0.0199(15) 0.0221(15) 0.0026(12) 0.0007(12) -0.0126(12)
O4 0.0174(13) 0.0220(16) 0.0352(16) -0.0015(12) -0.0012(12) -0.0120(11)
N2 0.0142(15) 0.0175(17) 0.0180(16) -0.0002(13) 0.0021(13) -0.0079(13)
O2 0.0283(15) 0.0264(17) 0.0362(17) -0.0012(13) 0.0039(13) -0.0203(13)
N3 0.0138(15) 0.0187(17) 0.0152(16) 0.0005(13) 0.0009(13) -0.0059(13)
N1 0.0162(16) 0.0155(17) 0.0208(17) -0.0027(13) 0.0025(13) -0.0059(13)
O5 0.0239(14) 0.0312(17) 0.0237(15) -0.0038(12) -0.0015(12) -0.0161(12)
O8 0.0257(15) 0.0198(16) 0.0331(17) 0.0062(13) 0.0022(13) 0.0035(12)
O7 0.0408(17) 0.0347(18) 0.0316(17) 0.0042(14) -0.0048(14) -0.0171(14)
C12 0.0194(19) 0.014(2) 0.0143(19) 0.0020(15) 0.0004(16) -0.0044(15)
N4 0.0297(18) 0.0141(18) 0.0241(19) 0.0067(14) 0.0069(15) 0.0044(14)
C8 0.021(2) 0.019(2) 0.030(2) -0.0019(17) 0.0064(18) -0.0078(17)
C10 0.0204(19) 0.020(2) 0.023(2) -0.0020(17) 0.0046(17) -0.0101(16)
C7 0.0173(18) 0.019(2) 0.023(2) -0.0013(16) -0.0014(16) -0.0103(16)
C24 0.0161(18) 0.011(2) 0.024(2) -0.0008(15) -0.0038(16) -0.0028(15)
C11 0.0205(19) 0.021(2) 0.0116(19) 0.0020(15) -0.0023(15) -0.0085(16)
C38 0.025(2) 0.015(2) 0.030(2) 0.0059(17) 0.0016(19) -0.0028(17)
C6 0.0189(19) 0.016(2) 0.020(2) -0.0010(16) -0.0018(16) -0.0076(16)
C1 0.0170(19) 0.015(2) 0.025(2) -0.0013(17) -0.0011(17) -0.0027(16)
C25 0.024(2) 0.022(2) 0.026(2) 0.0007(18) -0.0003(18) -0.0103(17)
C36 0.0185(19) 0.018(2) 0.023(2) -0.0002(17) 0.0010(17) -0.0025(16)
C13 0.0189(19) 0.015(2) 0.022(2) 0.0009(16) -0.0023(16) -0.0066(16)
C31 0.0144(18) 0.021(2) 0.017(2) 0.0015(16) 0.0012(16) -0.0089(16)
C16 0.022(2) 0.019(2) 0.028(2) 0.0061(17) 0.0055(17) -0.0053(17)
C19 0.029(2) 0.037(3) 0.025(2) -0.0028(19) -0.0001(19) -0.020(2)
C2 0.0193(19) 0.018(2) 0.023(2) 0.0001(17) 0.0042(17) -0.0041(16)
C18 0.020(2) 0.027(2) 0.027(2) -0.0016(18) 0.0043(18) -0.0139(17)
C32 0.020(2) 0.026(2) 0.022(2) 0.0035(17) -0.0042(17) -0.0086(18)
C34 0.027(2) 0.019(2) 0.027(2) -0.0015(18) 0.0060(19) -0.0074(18)
C35 0.031(2) 0.022(2) 0.023(2) -0.0011(17) -0.0020(18) -0.0123(18)
C9 0.0184(19) 0.021(2) 0.023(2) -0.0015(17) 0.0024(16) -0.0086(17)
C15 0.025(2) 0.014(2) 0.035(2) 0.0044(18) 0.0100(19) -0.0006(17)
C4 0.0141(19) 0.040(3) 0.041(3) 0.014(2) -0.0123(19) -0.0117(19)
C14 0.019(2) 0.018(2) 0.032(2) 0.0031(17) 0.0006(18) -0.0033(16)
C22 0.022(2) 0.025(2) 0.023(2) 0.0029(18) 0.0051(18) -0.0069(17)
C20 0.022(2) 0.054(3) 0.023(2) 0.012(2) -0.0013(19) -0.021(2)
C39 0.040(3) 0.019(2) 0.033(3) -0.0017(18) 0.004(2) -0.0096(19)
C40 0.050(3) 0.023(3) 0.036(3) 0.002(2) 0.015(2) -0.009(2)
C17 0.0178(19) 0.023(2) 0.018(2) 0.0015(16) 0.0015(16) -0.0102(17)
C26 0.031(2) 0.023(2) 0.038(3) 0.0015(19) -0.009(2) -0.0167(19)
C29 0.024(2) 0.025(2) 0.026(2) -0.0013(18) 0.0019(18) -0.0098(18)
C28 0.040(2) 0.025(2) 0.024(2) -0.0061(18) 0.004(2) -0.010(2)
C5 0.020(2) 0.031(2) 0.033(2) 0.0092(19) -0.0047(18) -0.0135(18)
C27 0.042(2) 0.019(2) 0.030(2) -0.0019(18) -0.015(2) -0.0091(19)
C3 0.022(2) 0.027(2) 0.029(2) 0.0115(18) -0.0057(18) -0.0068(18)
C21 0.026(2) 0.034(3) 0.030(3) 0.012(2) 0.003(2) -0.0064(19)
C42 0.031(2) 0.030(3) 0.055(3) 0.011(2) -0.007(2) -0.010(2)
C33 0.0169(19) 0.019(2) 0.033(2) 0.0081(18) -0.0037(18) -0.0011(17)
C41 0.032(2) 0.023(3) 0.055(3) 0.011(2) 0.005(2) -0.007(2)
C37 0.039(3) 0.030(3) 0.044(3) -0.005(2) 0.001(2) -0.002(2)
C43 0.033(2) 0.027(3) 0.036(3) 0.010(2) -0.004(2) -0.004(2)
C23 0.037(3) 0.069(4) 0.035(3) 0.016(2) -0.006(2) -0.030(3)
C30 0.078(4) 0.025(3) 0.054(3) -0.011(2) -0.012(3) -0.019(3)
C44 0.054(3) 0.049(4) 0.084(4) 0.018(3) 0.016(3) -0.024(3)

loop_
_atom_type_symbol
_atom_type_description
_atom_type_scat_dispersion_real
_atom_type_scat_dispersion_imag
_atom_type_scat_source
C C 0.0033 0.0016 'International Tables Vol C Tables 4.2.6.8 and 6.1.1.4'
H H 0.0000 0.0000 'International Tables Vol C Tables 4.2.6.8 and 6.1.1.4'
N N 0.0061 0.0033 'International Tables Vol C Tables 4.2.6.8 and 6.1.1.4'
O O 0.0106 0.0060 'International Tables Vol C Tables 4.2.6.8 and 6.1.1.4'
S S 0.1246 0.1234 'International Tables Vol C Tables 4.2.6.8 and 6.1.1.4'

loop_
_geom_angle_atom_site_label_1
_geom_angle_atom_site_label_2
_geom_angle_atom_site_label_3
_geom_angle
_geom_angle_site_symmetry_1
_geom_angle_site_symmetry_3
_geom_angle_publ_flag
O3 S2 O4 120.05(17) . . ?
O3 S2 N2 107.52(15) . . ?
O4 S2 N2 105.92(15) . . ?
O3 S2 C24 107.08(17) . . ?
O4 S2 C24 106.73(16) . . ?
N2 S2 C24 109.24(17) . . ?
O1 S1 O2 119.47(17) . . ?
O1 S1 N1 107.46(16) . . ?
O2 S1 N1 106.75(15) . . ?
O1 S1 C17 107.69(17) . . ?
O2 S1 C17 107.78(18) . . ?
N1 S1 C17 107.10(16) . . ?
O5 S3 O6 119.79(16) . . ?
O5 S3 N3 107.85(15) . . ?
O6 S3 N3 106.65(15) . . ?
O5 S3 C31 107.41(17) . . ?
O6 S3 C31 107.36(16) . . ?
N3 S3 C31 107.20(16) . . ?
O7 S4 O8 118.92(18) . . ?
O7 S4 N4 109.83(18) . . ?
O8 S4 N4 106.82(16) . . ?
O7 S4 C38 106.19(18) . . ?
O8 S4 C38 108.70(18) . . ?
N4 S4 C38 105.64(18) . . ?
C10 N2 C11 117.1(3) . . ?
C10 N2 S2 119.2(2) . . ?
C11 N2 S2 115.3(2) . . ?
C13 N3 C12 118.2(3) . . ?
C13 N3 S3 119.9(2) . . ?
C12 N3 S3 119.1(2) . . ?
C8 N1 C7 117.5(3) . . ?
C8 N1 S1 113.6(2) . . ?
C7 N1 S1 114.9(2) . . ?
N3 C12 C11 113.2(3) . . ?
C15 N4 C16 118.1(3) . . ?
C15 N4 S4 118.3(3) . . ?
C16 N4 S4 123.1(3) . . ?
N1 C8 C9 114.9(3) . . ?
N2 C10 C9 112.7(3) . . ?
N1 C7 C6 112.9(3) . . ?
C29 C24 C25 120.3(4) . . ?
C29 C24 S2 120.2(3) . . ?
C25 C24 S2 119.4(3) . . ?
N2 C11 C12 109.6(3) . . ?
C43 C38 C39 119.9(4) . . ?
C43 C38 S4 120.1(3) . . ?
C39 C38 S4 120.0(3) . . ?
C5 C6 C1 118.2(4) . . ?
C5 C6 C7 121.7(3) . . ?
C1 C6 C7 120.0(3) . . ?
C2 C1 C6 121.9(3) . . ?
C26 C25 C24 119.4(3) . . ?
C35 C36 C31 119.8(4) . . ?
N3 C13 C14 111.4(3) . . ?
C32 C31 C36 120.5(4) . . ?
C32 C31 S3 120.5(3) . . ?
C36 C31 S3 119.1(3) . . ?
N4 C16 C2 113.6(3) . . ?
C18 C19 C20 121.4(4) . . ?
C3 C2 C1 118.5(3) . . ?
C3 C2 C16 120.5(3) . . ?
C1 C2 C16 121.0(3) . . ?
C17 C18 C19 118.8(4) . . ?
C31 C32 C33 119.4(4) . . ?
C33 C34 C35 118.6(4) . . ?
C33 C34 C37 121.2(4) . . ?
C35 C34 C37 120.2(4) . . ?
C36 C35 C34 120.6(4) . . ?
C8 C9 C10 107.4(3) . . ?
N4 C15 C14 113.3(3) . . ?
C3 C4 C5 120.0(4) . . ?
C15 C14 C13 110.9(3) . . ?
C21 C22 C17 118.7(4) . . ?
C21 C20 C19 118.0(4) . . ?
C21 C20 C23 121.5(4) . . ?
C19 C20 C23 120.5(4) . . ?
C40 C39 C38 119.4(4) . . ?
C41 C40 C39 120.8(4) . . ?
C18 C17 C22 121.1(4) . . ?
C18 C17 S1 119.4(3) . . ?
C22 C17 S1 119.5(3) . . ?
C25 C26 C27 121.3(4) . . ?
C28 C29 C24 118.8(4) . . ?
C29 C28 C27 121.9(4) . . ?
C6 C5 C4 120.9(3) . . ?
C26 C27 C28 118.2(4) . . ?
C26 C27 C30 120.4(4) . . ?
C28 C27 C30 121.3(4) . . ?
C4 C3 C2 120.5(4) . . ?
C22 C21 C20 122.0(4) . . ?
C41 C42 C43 120.6(5) . . ?
C34 C33 C32 121.1(4) . . ?
C40 C41 C42 119.4(4) . . ?
C40 C41 C44 121.4(5) . . ?
C42 C41 C44 119.2(5) . . ?
C38 C43 C42 119.8(4) . . ?

loop_
_geom_bond_atom_site_label_1
_geom_bond_atom_site_label_2
_geom_bond_distance
_geom_bond_site_symmetry_2
_geom_bond_publ_flag
S2 O3 1.426(3) . ?
S2 O4 1.434(2) . ?
S2 N2 1.629(3) . ?
S2 C24 1.778(4) . ?
S1 O1 1.430(3) . ?
S1 O2 1.436(3) . ?
S1 N1 1.643(3) . ?
S1 C17 1.766(4) . ?
S3 O5 1.430(3) . ?
S3 O6 1.439(3) . ?
S3 N3 1.627(3) . ?
S3 C31 1.763(4) . ?
S4 O7 1.429(3) . ?
S4 O8 1.433(3) . ?
S4 N4 1.607(3) . ?
S4 C38 1.762(4) . ?
N2 C10 1.474(4) . ?
N2 C11 1.484(4) . ?
N3 C13 1.473(5) . ?
N3 C12 1.475(4) . ?
N1 C8 1.486(5) . ?
N1 C7 1.502(5) . ?
C12 C11 1.527(5) . ?
N4 C15 1.468(5) . ?
N4 C16 1.471(5) . ?
C8 C9 1.518(5) . ?
C10 C9 1.531(5) . ?
C7 C6 1.513(5) . ?
C24 C29 1.385(5) . ?
C24 C25 1.394(5) . ?
C38 C43 1.384(6) . ?
C38 C39 1.394(5) . ?
C6 C5 1.378(5) . ?
C6 C1 1.394(5) . ?
C1 C2 1.391(5) . ?
C25 C26 1.378(6) . ?
C36 C35 1.384(5) . ?
C36 C31 1.386(5) . ?
C13 C14 1.528(5) . ?
C31 C32 1.378(5) . ?
C16 C2 1.512(5) . ?
C19 C18 1.391(6) . ?
C19 C20 1.394(6) . ?
C2 C3 1.384(5) . ?
C18 C17 1.390(5) . ?
C32 C33 1.389(5) . ?
C34 C33 1.387(6) . ?
C34 C35 1.394(5) . ?
C34 C37 1.509(6) . ?
C15 C14 1.516(5) . ?
C4 C3 1.382(5) . ?
C4 C5 1.391(5) . ?
C22 C21 1.381(6) . ?
C22 C17 1.390(5) . ?
C20 C21 1.392(6) . ?
C20 C23 1.501(6) . ?
C39 C40 1.389(6) . ?
C40 C41 1.377(7) . ?
C26 C27 1.382(5) . ?
C29 C28 1.381(6) . ?
C28 C27 1.386(6) . ?
C27 C30 1.506(6) . ?
C42 C41 1.385(6) . ?
C42 C43 1.387(6) . ?
C41 C44 1.527(6) . ?

loop_
_geom_torsion_atom_site_label_1
_geom_torsion_atom_site_label_2
_geom_torsion_atom_site_label_3
_geom_torsion_atom_site_label_4
_geom_torsion
_geom_torsion_site_symmetry_1
_geom_torsion_site_symmetry_2
_geom_torsion_site_symmetry_3
_geom_torsion_site_symmetry_4
_geom_torsion_publ_flag
O3 S2 N2 C10 36.6(3) . . . . ?
O4 S2 N2 C10 166.1(3) . . . . ?
C24 S2 N2 C10 -79.2(3) . . . . ?
O3 S2 N2 C11 -176.0(2) . . . . ?
O4 S2 N2 C11 -46.5(3) . . . . ?
C24 S2 N2 C11 68.1(3) . . . . ?
O5 S3 N3 C13 -163.9(3) . . . . ?
O6 S3 N3 C13 -34.0(3) . . . . ?
C31 S3 N3 C13 80.7(3) . . . . ?
O5 S3 N3 C12 35.4(3) . . . . ?
O6 S3 N3 C12 165.3(3) . . . . ?
C31 S3 N3 C12 -80.0(3) . . . . ?
O1 S1 N1 C8 173.5(3) . . . . ?
O2 S1 N1 C8 44.2(3) . . . . ?
C17 S1 N1 C8 -71.0(3) . . . . ?
O1 S1 N1 C7 -47.1(3) . . . . ?
O2 S1 N1 C7 -176.4(3) . . . . ?
C17 S1 N1 C7 68.3(3) . . . . ?
C13 N3 C12 C11 -62.8(4) . . . . ?
S3 N3 C12 C11 98.2(3) . . . . ?
O7 S4 N4 C15 -49.9(3) . . . . ?
O8 S4 N4 C15 179.9(3) . . . . ?
C38 S4 N4 C15 64.3(3) . . . . ?
O7 S4 N4 C16 138.0(3) . . . . ?
O8 S4 N4 C16 7.8(4) . . . . ?
C38 S4 N4 C16 -107.9(3) . . . . ?
C7 N1 C8 C9 43.6(5) . . . . ?
S1 N1 C8 C9 -178.1(3) . . . . ?
C11 N2 C10 C9 63.6(4) . . . . ?
S2 N2 C10 C9 -149.6(3) . . . . ?
C8 N1 C7 C6 -110.1(3) . . . . ?
S1 N1 C7 C6 112.2(3) . . . . ?
O3 S2 C24 C29 129.4(3) . . . . ?
O4 S2 C24 C29 -0.3(4) . . . . ?
N2 S2 C24 C29 -114.4(3) . . . . ?
O3 S2 C24 C25 -47.5(3) . . . . ?
O4 S2 C24 C25 -177.2(3) . . . . ?
N2 S2 C24 C25 68.7(3) . . . . ?
C10 N2 C11 C12 -102.0(4) . . . . ?
S2 N2 C11 C12 110.0(3) . . . . ?
N3 C12 C11 N2 -173.6(3) . . . . ?
O7 S4 C38 C43 162.3(3) . . . . ?
O8 S4 C38 C43 -68.7(4) . . . . ?
N4 S4 C38 C43 45.6(4) . . . . ?
O7 S4 C38 C39 -17.7(4) . . . . ?
O8 S4 C38 C39 111.3(3) . . . . ?
N4 S4 C38 C39 -134.4(3) . . . . ?
N1 C7 C6 C5 -54.9(5) . . . . ?
N1 C7 C6 C1 129.2(3) . . . . ?
C5 C6 C1 C2 -0.1(6) . . . . ?
C7 C6 C1 C2 175.8(3) . . . . ?
C29 C24 C25 C26 -0.8(6) . . . . ?
S2 C24 C25 C26 176.1(3) . . . . ?
C12 N3 C13 C14 -76.9(4) . . . . ?
S3 N3 C13 C14 122.2(3) . . . . ?
C35 C36 C31 C32 2.2(5) . . . . ?
C35 C36 C31 S3 -178.1(3) . . . . ?
O5 S3 C31 C32 -6.7(3) . . . . ?
O6 S3 C31 C32 -136.8(3) . . . . ?
N3 S3 C31 C32 108.9(3) . . . . ?
O5 S3 C31 C36 173.5(3) . . . . ?
O6 S3 C31 C36 43.5(3) . . . . ?
N3 S3 C31 C36 -70.8(3) . . . . ?
C15 N4 C16 C2 87.8(4) . . . . ?
S4 N4 C16 C2 -100.1(4) . . . . ?
C6 C1 C2 C3 1.3(6) . . . . ?
C6 C1 C2 C16 -177.7(3) . . . . ?
N4 C16 C2 C3 59.4(5) . . . . ?
N4 C16 C2 C1 -121.6(4) . . . . ?
C20 C19 C18 C17 -0.7(5) . . . . ?
C36 C31 C32 C33 -2.1(5) . . . . ?
S3 C31 C32 C33 178.2(3) . . . . ?
C31 C36 C35 C34 -0.6(5) . . . . ?
C33 C34 C35 C36 -1.2(5) . . . . ?
C37 C34 C35 C36 177.2(4) . . . . ?
N1 C8 C9 C10 168.9(3) . . . . ?
N2 C10 C9 C8 166.0(3) . . . . ?
C16 N4 C15 C14 -80.0(5) . . . . ?
S4 N4 C15 C14 107.5(4) . . . . ?
N4 C15 C14 C13 179.8(3) . . . . ?
N3 C13 C14 C15 -61.7(4) . . . . ?
C18 C19 C20 C21 1.8(5) . . . . ?
C18 C19 C20 C23 -176.6(3) . . . . ?
C43 C38 C39 C40 -1.3(6) . . . . ?
S4 C38 C39 C40 178.7(3) . . . . ?
C38 C39 C40 C41 -0.4(6) . . . . ?
C19 C18 C17 C22 -1.6(5) . . . . ?
C19 C18 C17 S1 177.1(3) . . . . ?
C21 C22 C17 C18 2.7(5) . . . . ?
C21 C22 C17 S1 -175.9(3) . . . . ?
O1 S1 C17 C18 18.8(3) . . . . ?
O2 S1 C17 C18 149.0(3) . . . . ?
N1 S1 C17 C18 -96.5(3) . . . . ?
O1 S1 C17 C22 -162.5(3) . . . . ?
O2 S1 C17 C22 -32.3(3) . . . . ?
N1 S1 C17 C22 82.2(3) . . . . ?
C24 C25 C26 C27 -0.7(6) . . . . ?
C25 C24 C29 C28 1.1(6) . . . . ?
S2 C24 C29 C28 -175.7(3) . . . . ?
C24 C29 C28 C27 0.0(6) . . . . ?
C1 C6 C5 C4 -1.5(6) . . . . ?
C7 C6 C5 C4 -177.4(4) . . . . ?
C3 C4 C5 C6 2.0(7) . . . . ?
C25 C26 C27 C28 1.8(6) . . . . ?
C25 C26 C27 C30 -179.0(4) . . . . ?
C29 C28 C27 C26 -1.4(7) . . . . ?
C29 C28 C27 C30 179.4(4) . . . . ?
C5 C4 C3 C2 -0.8(7) . . . . ?
C1 C2 C3 C4 -0.8(6) . . . . ?
C16 C2 C3 C4 178.2(4) . . . . ?
C17 C22 C21 C20 -1.6(5) . . . . ?
C19 C20 C21 C22 -0.7(6) . . . . ?
C23 C20 C21 C22 177.7(3) . . . . ?
C35 C34 C33 C32 1.3(5) . . . . ?
C37 C34 C33 C32 -177.0(4) . . . . ?
C31 C32 C33 C34 0.3(5) . . . . ?
C39 C40 C41 C42 2.0(6) . . . . ?
C39 C40 C41 C44 -176.0(4) . . . . ?
C43 C42 C41 C40 -1.9(6) . . . . ?
C43 C42 C41 C44 176.1(4) . . . . ?
C39 C38 C43 C42 1.4(6) . . . . ?
S4 C38 C43 C42 -178.6(3) . . . . ?
C41 C42 C43 C38 0.3(6) . . . . ?

loop_
_cod_related_entry_id
_cod_related_entry_database
_cod_related_entry_code
1 ChemSpider 9575209
